data_7251425
loop_
_publ_author_name
'Peloquin, Andrew J.'
'Pelendage, Lahiruni'
'Alapati, Srikar'
'Hanks, Timothy'
'McMillen, Colin'
'Pennington, William'

_publ_section_title
;
 When Halogen Bonding Isn't Enough: Solvation Behavior in Cocrystals of
 Benzyltrimethylammonium Halides and 1,4-Diiodotetrafluorobenzene
;
_journal_name_full CrystEngComm
_journal_paper_doi 10.1039/D5CE00832H
_journal_year 2025
_chemical_formula_moiety '4(I), 4(C6 F4 I2), 4(C10 H16 N), C2 H3 N'
_chemical_formula_sum 'C66 H67 F16 I12 N5'
_chemical_formula_weight 2757.129
_space_group_crystal_system monoclinic
_space_group_IT_number 15
_space_group_name_Hall '-C 2yc'
_space_group_name_H-M_alt 'C 1 2/c 1'
_symmetry_Int_Tables_number 15
_audit_creation_date 2024-03-09
_audit_creation_method
;
Olex2 1.5
(compiled 2024.02.16 svn.r378c4104 for OlexSys, GUI svn.r6928)
;
_audit_update_record
;
2025-07-30 deposited with the CCDC.	2025-11-24 downloaded from the CCDC.
;
_cell_angle_alpha 90
_cell_angle_beta 121.183(1)
_cell_angle_gamma 90
_cell_formula_units_Z 2
_cell_length_a 26.8437(10)
_cell_length_b 7.2678(3)
_cell_length_c 25.9199(14)
_cell_measurement_reflns_used 9851
_cell_measurement_temperature 150(2)
_cell_measurement_theta_max 30.55
_cell_measurement_theta_min 3.04
_cell_volume 4326.2(3)
_computing_cell_refinement 'SAINT V8.38A (Bruker AXS Inc., 2017)'
_computing_data_collection 'Bruker APEX3'
_computing_data_reduction 'SAINT V8.38A (Bruker AXS Inc., 2017)'
_computing_molecular_graphics 'Olex2 1.5 (Dolomanov et al., 2009)'
_computing_publication_material 'Olex2 1.5 (Dolomanov et al., 2009)'
_computing_structure_refinement 'SHELXL-2016/6 (Sheldrick, 2016)'
_computing_structure_solution 'SHELXT 2014/5 (Sheldrick, 2014)'
_diffrn_ambient_temperature 150.15
_diffrn_measured_fraction_theta_full 0.9959
_diffrn_measured_fraction_theta_max 0.9968
_diffrn_measurement_device_type 'Bruker D8 Venture Photon 2'
_diffrn_measurement_method '\f and \w scans'
_diffrn_radiation_type MoK\a
_diffrn_radiation_wavelength 0.71073
_diffrn_reflns_av_R_equivalents 0.0280
_diffrn_reflns_av_unetI/netI 0.0173
_diffrn_reflns_Laue_measured_fraction_full 0.9959
_diffrn_reflns_Laue_measured_fraction_max 0.9968
_diffrn_reflns_limit_h_max 38
_diffrn_reflns_limit_h_min -38
_diffrn_reflns_limit_k_max 10
_diffrn_reflns_limit_k_min -10
_diffrn_reflns_limit_l_max 37
_diffrn_reflns_limit_l_min -37
_diffrn_reflns_number 44675
_diffrn_reflns_point_group_measured_fraction_full 0.9959
_diffrn_reflns_point_group_measured_fraction_max 0.9968
_diffrn_reflns_theta_full 25.2417
_diffrn_reflns_theta_max 27.50
_diffrn_reflns_theta_min 2.94
_diffrn_source 'fine focus sealed tube'
_diffrn_source_current 30.0
_diffrn_source_power 1.5
_diffrn_source_voltage 50.0
_diffrn_standards_number 0
_exptl_absorpt_coefficient_mu 4.368
_exptl_absorpt_correction_T_max 0.7461
_exptl_absorpt_correction_T_min 0.5905
_exptl_absorpt_correction_type multi-scan
_exptl_absorpt_process_details
;
SADABS-2016/2 (Bruker,2016/2) was used for absorption correction.
wR2(int) was 0.0824 before and 0.0425 after correction.
The Ratio of minimum to maximum transmission is 0.7914.
The \l/2 correction factor is Not present.
;
_exptl_crystal_colour colourless
_exptl_crystal_colour_primary colourless
_exptl_crystal_density_diffrn 2.117
_exptl_crystal_density_meas ?
_exptl_crystal_density_method 'not measured'
_exptl_crystal_description block
_exptl_crystal_F_000 2547.975
_exptl_crystal_size_max 0.299
_exptl_crystal_size_mid 0.231
_exptl_crystal_size_min 0.176
_exptl_transmission_factor_max 'not measured'
_exptl_transmission_factor_min 'not measured'
_refine_diff_density_max 1.7335
_refine_diff_density_min -1.3603
_refine_diff_density_rms 0.1276
_refine_ls_d_res_high 0.7697
_refine_ls_d_res_low 6.9291
_refine_ls_goodness_of_fit_ref 1.0521
_refine_ls_hydrogen_treatment mixed
_refine_ls_matrix_type full
_refine_ls_number_constraints 29
_refine_ls_number_parameters 247
_refine_ls_number_reflns 4959
_refine_ls_number_restraints 20
_refine_ls_restrained_S_all 1.0498
_refine_ls_R_factor_all 0.0253
_refine_ls_R_factor_gt 0.0223
_refine_ls_shift/su_max -0.0003
_refine_ls_shift/su_mean 0.0000
_refine_ls_structure_factor_coef Fsqd
_refine_ls_weighting_details 'w=1/[\s^2^(Fo^2^)+(0.0238P)^2^+22.3072P] where P=(Fo^2^+2Fc^2^)/3'
_refine_ls_weighting_scheme calc
_refine_ls_wR_factor_gt 0.0543
_refine_ls_wR_factor_ref 0.0557
_reflns_Friedel_coverage 0.0
_reflns_limit_h_max 29
_reflns_limit_h_min -34
_reflns_limit_k_max 9
_reflns_limit_k_min 0
_reflns_limit_l_max 33
_reflns_limit_l_min 0
_reflns_number_gt 4569
_reflns_number_total 4959
_reflns_threshold_expression I>=2u(I)
_cod_data_source_file d5ce00832h2.cif
_cod_data_source_block 4(NMe3BzI)_4(pF4DIB)_MeCN
_cod_depositor_comments
;
The following automatic conversions were performed:

data item '_exptl_crystal_density_meas' value 'not measured' was
changed to '?' -- the value is perceived as not measured.

Automatic conversion script
Id: cif_fix_values 8170 2020-07-09 18:12:32Z antanas 
;
_cod_database_code 7251425
_olex2_refinement_description
;
1. Restrained distances
 N17-C18
 1.15 with sigma of 0.02
 C18-C19
 1.5 with sigma of 0.02
2. Uiso/Uaniso restraints and constraints
Uanis(N17) \\sim Ueq, Uanis(C18) \\sim Ueq, Uanis(C19) \\sim Ueq: with sigma of
0.002 and sigma for terminal atoms of 0.004
3. Others
 Fixed Sof: N17(0.25) C18(0.25) C19(0.25) H19a(0.25) H19b(0.25) H19c(0.25)
4.a Secondary CH2 refined with riding coordinates:
 C1(H1a,H1b)
4.b Me refined with riding coordinates:
 C8(H8a,H8b,H8c), C9(H9a,H9b,H9c), C10(H10a,H10b,H10c)
4.c Aromatic/amide H refined with riding coordinates:
 C3(H3), C4(H4), C5(H5), C6(H6), C7(H7)
4.d Idealised Me refined as rotating group:
 C19(H19a,H19b,H19c)
;
_olex2_submission_special_instructions 'No special instructions were received'

loop_
_space_group_symop_id
_space_group_symop_operation_xyz
1 x,y,z
2 -x,y,-z+1/2
3 -x,-y,-z
4 x,-y,z-1/2
5 x+1/2,y+1/2,z
6 -x+1/2,y+1/2,-z+1/2
7 -x+1/2,-y+1/2,-z
8 x+1/2,-y+1/2,z-1/2

loop_
_atom_site_label
_atom_site_type_symbol
_atom_site_fract_x
_atom_site_fract_y
_atom_site_fract_z
_atom_site_U_iso_or_equiv
_atom_site_adp_type
_atom_site_occupancy
_atom_site_site_symmetry_order
_atom_site_refinement_flags_posn
_atom_site_refinement_flags_adp
_atom_site_refinement_flags_occupancy
_atom_site_disorder_group
I1 I 0.5 -0.08140(4) 0.75 0.02770(7) Uani 1.000000 2 S T P .
I2 I 0.5 0.5 0.5 0.04226(10) Uani 1.000000 2 S T P .
I3 I 0.382502(8) 0.08953(3) 0.621068(8) 0.02129(5) Uani 1.000000 1 . . . .
F1 F 0.26865(8) 0.2525(3) 0.61310(8) 0.0313(4) Uani 1.000000 1 . . . .
F2 F 0.16751(8) 0.3725(3) 0.52227(8) 0.0267(4) Uani 1.000000 1 . . . .
C11 C 0.30378(12) 0.1876(4) 0.54831(13) 0.0183(5) Uani 1.000000 1 . . . .
C12 C 0.26024(13) 0.2497(4) 0.55713(12) 0.0193(5) Uani 1.000000 1 . . . .
C13 C 0.20752(12) 0.3115(4) 0.51023(13) 0.0186(5) Uani 1.000000 1 . . . .
I4 I 0.374268(9) 0.61759(3) 0.497093(10) 0.02807(6) Uani 1.000000 1 . . . .
F3 F 0.34310(8) 0.6108(3) 0.60123(8) 0.0285(4) Uani 1.000000 1 . . . .
F4 F 0.25008(9) 0.7166(3) 0.60415(8) 0.0327(4) Uani 1.000000 1 . . . .
C14 C 0.29955(12) 0.6946(4) 0.49849(14) 0.0209(6) Uani 1.000000 1 . . . .
C15 C 0.29748(12) 0.6799(4) 0.55036(14) 0.0215(6) Uani 1.000000 1 . . . .
C16 C 0.24903(13) 0.7352(4) 0.55201(14) 0.0217(6) Uani 1.000000 1 . . . .
N1 N 0.07886(12) -0.0303(4) 0.69189(12) 0.0311(6) Uani 1.000000 1 . . . .
C1 C 0.07113(14) 0.1682(5) 0.67088(14) 0.0265(6) Uani 1.000000 1 . . . .
H1a H 0.04883(14) 0.1692(5) 0.62624(14) 0.0318(8) Uiso 1.000000 1 R . . .
H1b H 0.04729(14) 0.2323(5) 0.68436(14) 0.0318(8) Uiso 1.000000 1 R . . .
C2 C 0.12632(13) 0.2767(4) 0.69248(13) 0.0227(6) Uani 1.000000 1 . . . .
C3 C 0.14754(14) 0.3050(5) 0.65409(14) 0.0269(6) Uani 1.000000 1 . . . .
H3 H 0.12932(14) 0.2455(5) 0.61595(14) 0.0323(8) Uiso 1.000000 1 R . . .
C4 C 0.19495(16) 0.4190(5) 0.67103(16) 0.0316(7) Uani 1.000000 1 . . . .
H4 H 0.20874(16) 0.4390(5) 0.64433(16) 0.0379(9) Uiso 1.000000 1 R . . .
C5 C 0.22228(15) 0.5039(5) 0.72713(17) 0.0320(7) Uani 1.000000 1 . . . .
H5 H 0.25479(15) 0.5821(5) 0.73881(17) 0.0384(9) Uiso 1.000000 1 R . . .
C6 C 0.20224(15) 0.4748(5) 0.76600(15) 0.0302(7) Uani 1.000000 1 . . . .
H6 H 0.22143(15) 0.5311(5) 0.80467(15) 0.0362(8) Uiso 1.000000 1 R . . .
C7 C 0.15407(14) 0.3635(5) 0.74851(14) 0.0263(6) Uani 1.000000 1 . . . .
H7 H 0.13988(14) 0.3463(5) 0.77499(14) 0.0316(8) Uiso 1.000000 1 R . . .
C8 C 0.01901(17) -0.1095(6) 0.66596(19) 0.0464(10) Uani 1.000000 1 . . . .
H8a H -0.00248(17) -0.0386(6) 0.68036(19) 0.0696(15) Uiso 1.000000 1 R . . .
H8b H -0.00161(17) -0.1036(6) 0.62184(19) 0.0696(15) Uiso 1.000000 1 R . . .
H8c H 0.02200(17) -0.2380(6) 0.67873(19) 0.0696(15) Uiso 1.000000 1 R . . .
C9 C 0.11157(16) -0.1384(5) 0.66991(18) 0.0376(8) Uani 1.000000 1 . . . .
H9a H 0.15072(16) -0.0868(5) 0.68684(18) 0.0564(12) Uiso 1.000000 1 R . . .
H9b H 0.11453(16) -0.2669(5) 0.68268(18) 0.0564(12) Uiso 1.000000 1 R . . .
H9c H 0.09092(16) -0.1326(5) 0.62579(18) 0.0564(12) Uiso 1.000000 1 R . . .
C10 C 0.1098(2) -0.0430(6) 0.75927(17) 0.0493(11) Uani 1.000000 1 . . . .
H10a H 0.0883(2) 0.0279(6) 0.77375(17) 0.0740(16) Uiso 1.000000 1 R . . .
H10b H 0.1119(2) -0.1721(6) 0.77121(17) 0.0740(16) Uiso 1.000000 1 R . . .
H10c H 0.1492(2) 0.0069(6) 0.77692(17) 0.0740(16) Uiso 1.000000 1 R . . .
N17 N 0.0125(5) 0.5137(14) 0.5793(5) 0.028(2) Uani 0.250000 1 D U P -1
C18 C 0.0111(7) 0.503(2) 0.5294(6) 0.031(3) Uani 0.250000 1 D U P -1
C19 C 0.0031(7) 0.489(2) 0.4657(6) 0.028(3) Uani 0.250000 1 D U P -1
H19a H -0.0367(15) 0.450(14) 0.4365(10) 0.043(5) Uiso 0.250000 1 GR . P -1
H19b H 0.010(4) 0.610(4) 0.454(2) 0.043(5) Uiso 0.250000 1 GR . P -1
H19c H 0.031(3) 0.399(10) 0.4664(13) 0.043(5) Uiso 0.250000 1 GR . P -1

loop_
_atom_site_aniso_label
_atom_site_aniso_U_11
_atom_site_aniso_U_22
_atom_site_aniso_U_33
_atom_site_aniso_U_12
_atom_site_aniso_U_13
_atom_site_aniso_U_23
I1 0.01655(13) 0.03619(16) 0.02276(13) -0.000000 0.00480(11) 0.000000
I2 0.02266(15) 0.0772(3) 0.02547(15) 0.01224(16) 0.01144(12) -0.00693(16)
I3 0.01775(9) 0.01945(9) 0.01904(9) 0.00009(7) 0.00413(7) -0.00163(7)
F1 0.0344(10) 0.0448(11) 0.0152(8) 0.0105(9) 0.0132(8) 0.0038(8)
F2 0.0254(9) 0.0301(9) 0.0286(9) 0.0060(8) 0.0167(8) 0.0001(8)
C11 0.0176(12) 0.0125(12) 0.0191(13) 0.0001(10) 0.0054(11) 0.0006(10)
C12 0.0251(14) 0.0178(13) 0.0152(12) -0.0013(11) 0.0105(11) -0.0006(10)
C13 0.0188(13) 0.0164(13) 0.0220(13) 0.0010(10) 0.0116(11) -0.0013(11)
I4 0.02201(10) 0.02720(11) 0.03959(12) 0.00040(8) 0.01919(9) -0.00391(9)
F3 0.0222(9) 0.0276(9) 0.0279(9) 0.0025(7) 0.0075(8) 0.0040(8)
F4 0.0342(10) 0.0419(11) 0.0275(9) 0.0008(9) 0.0199(8) 0.0021(9)
C14 0.0182(13) 0.0160(13) 0.0301(15) -0.0023(11) 0.0135(12) -0.0040(11)
C15 0.0179(13) 0.0162(13) 0.0264(14) -0.0024(11) 0.0087(11) -0.0016(11)
C16 0.0258(14) 0.0178(13) 0.0263(14) -0.0039(11) 0.0168(13) -0.0026(11)
N1 0.0286(14) 0.0359(15) 0.0235(13) -0.0068(12) 0.0098(11) 0.0059(12)
C1 0.0235(15) 0.0339(17) 0.0201(14) -0.0004(13) 0.0099(12) 0.0018(13)
C2 0.0227(14) 0.0245(14) 0.0209(14) 0.0024(12) 0.0113(12) 0.0030(12)
C3 0.0314(16) 0.0310(16) 0.0222(14) -0.0003(13) 0.0166(13) -0.0013(13)
C4 0.0374(18) 0.0316(17) 0.0387(18) -0.0000(14) 0.0289(16) 0.0018(14)
C5 0.0264(16) 0.0243(16) 0.045(2) -0.0007(13) 0.0179(15) -0.0008(14)
C6 0.0287(16) 0.0289(16) 0.0277(16) 0.0012(13) 0.0109(13) -0.0068(13)
C7 0.0298(16) 0.0302(16) 0.0226(15) 0.0040(13) 0.0161(13) -0.0005(12)
C8 0.035(2) 0.056(3) 0.044(2) -0.0162(18) 0.0172(18) 0.0049(19)
C9 0.0308(18) 0.0312(18) 0.040(2) -0.0006(15) 0.0111(16) 0.0026(15)
C10 0.056(3) 0.057(3) 0.0252(18) -0.013(2) 0.0145(18) 0.0134(18)
N17 0.031(4) 0.015(3) 0.037(3) -0.0002(18) 0.0160(17) 0.0015(18)
C18 0.032(4) 0.030(3) 0.032(3) -0.0001(10) 0.0164(12) 0.0002(10)
C19 0.028(3) 0.027(3) 0.030(3) 0.0001(10) 0.0150(11) 0.0005(10)

loop_
_atom_type_symbol
_atom_type_scat_dispersion_real
_atom_type_scat_dispersion_imag
_atom_type_scat_Cromer_Mann_a1
_atom_type_scat_Cromer_Mann_a2
_atom_type_scat_Cromer_Mann_a3
_atom_type_scat_Cromer_Mann_a4
_atom_type_scat_Cromer_Mann_b1
_atom_type_scat_Cromer_Mann_b2
_atom_type_scat_Cromer_Mann_b3
_atom_type_scat_Cromer_Mann_b4
_atom_type_scat_Cromer_Mann_c
_atom_type_scat_source
_atom_type_scat_dispersion_source
C 0.00313 0.00162 2.31000 1.02000 1.58860 0.86500 20.84390 10.20750 0.56870 51.65120 0.21560 'International Tables Volume C Table 6.1.1.4 (pp. 500-502)' 'Brennan, Cowan, Rev. Sci. Instrum., 1992, 63, 850'
F 0.01756 0.01033 3.53920 2.64120 1.51700 1.02430 10.28250 4.29440 0.26150 26.14760 0.27760 'International Tables Volume C Table 6.1.1.4 (pp. 500-502)' 'Brennan, Cowan, Rev. Sci. Instrum., 1992, 63, 850'
H 0.00000 0.00000 0.49300 0.32291 0.14019 0.04081 10.51090 26.12570 3.14236 57.79970 0.00304 'International Tables Volume C Table 6.1.1.4 (pp. 500-502)' 'Brennan, Cowan, Rev. Sci. Instrum., 1992, 63, 850'
I -0.43777 1.82087 20.14720 18.99490 7.51380 2.27350 4.34700 0.38140 27.76600 66.87760 4.07120 'International Tables Volume C Table 6.1.1.4 (pp. 500-502)' 'Brennan, Cowan, Rev. Sci. Instrum., 1992, 63, 850'
N 0.00612 0.00332 12.21260 3.13220 2.01250 1.16630 0.00570 9.89330 28.99750 0.58260 -11.52900 'International Tables Volume C Table 6.1.1.4 (pp. 500-502)' 'Brennan, Cowan, Rev. Sci. Instrum., 1992, 63, 850'

loop_
_geom_angle_atom_site_label_1
_geom_angle_atom_site_label_2
_geom_angle_atom_site_label_3
_geom_angle
_geom_angle_site_symmetry_1
_geom_angle_site_symmetry_3
_geom_angle_publ_flag
C12 C11 I3 120.5(2) . . ?
C13 C11 I3 122.3(2) 7_556 . ?
C13 C11 C12 117.2(3) 7_556 . ?
C11 C12 F1 120.0(3) . . ?
C13 C12 F1 117.9(3) . . ?
C13 C12 C11 122.1(3) . . ?
C11 C13 F2 120.4(3) 7_556 . ?
C12 C13 F2 118.9(3) . . ?
C12 C13 C11 120.7(3) . 7_556 ?
C15 C14 I4 121.2(2) . . ?
C16 C14 I4 121.6(2) 7_566 . ?
C16 C14 C15 117.3(3) 7_566 . ?
C14 C15 F3 120.5(3) . . ?
C16 C15 F3 118.1(3) . . ?
C16 C15 C14 121.4(3) . . ?
C14 C16 F4 120.5(3) 7_566 . ?
C15 C16 F4 118.2(3) . . ?
C15 C16 C14 121.3(3) . 7_566 ?
C8 N1 C1 106.8(3) . . ?
C9 N1 C1 111.2(3) . . ?
C9 N1 C8 109.4(3) . . ?
C10 N1 C1 111.5(3) . . ?
C10 N1 C8 108.5(3) . . ?
C10 N1 C9 109.4(3) . . ?
H1a C1 N1 108.28(16) . . ?
H1b C1 N1 108.28(17) . . ?
H1b C1 H1a 107.4 . . ?
C2 C1 N1 116.0(3) . . ?
C2 C1 H1a 108.28(16) . . ?
C2 C1 H1b 108.28(17) . . ?
C3 C2 C1 119.9(3) . . ?
C7 C2 C1 121.1(3) . . ?
C7 C2 C3 118.8(3) . . ?
H3 C3 C2 119.68(19) . . ?
C4 C3 C2 120.6(3) . . ?
C4 C3 H3 119.68(19) . . ?
H4 C4 C3 120.07(19) . . ?
C5 C4 C3 119.9(3) . . ?
C5 C4 H4 120.1(2) . . ?
H5 C5 C4 120.0(2) . . ?
C6 C5 C4 120.1(3) . . ?
C6 C5 H5 120.0(2) . . ?
H6 C6 C5 120.0(2) . . ?
C7 C6 C5 120.0(3) . . ?
C7 C6 H6 120.02(19) . . ?
C6 C7 C2 120.6(3) . . ?
H7 C7 C2 119.69(18) . . ?
H7 C7 C6 119.69(19) . . ?
H8a C8 N1 109.5 . . ?
H8b C8 N1 109.5 . . ?
H8b C8 H8a 109.5 . . ?
H8c C8 N1 109.5 . . ?
H8c C8 H8a 109.5 . . ?
H8c C8 H8b 109.5 . . ?
H9a C9 N1 109.5 . . ?
H9b C9 N1 109.5 . . ?
H9b C9 H9a 109.5 . . ?
H9c C9 N1 109.5 . . ?
H9c C9 H9a 109.5 . . ?
H9c C9 H9b 109.5 . . ?
H10a C10 N1 109.5 . . ?
H10b C10 N1 109.5 . . ?
H10b C10 H10a 109.5 . . ?
H10c C10 N1 109.5 . . ?
H10c C10 H10a 109.5 . . ?
H10c C10 H10b 109.5 . . ?
C19 C18 N17 174.6(16) . . ?
H19a C19 C18 109.5 . . ?
H19b C19 C18 109.5 . . ?
H19b C19 H19a 109.5 . . ?
H19c C19 C18 109.5 . . ?
H19c C19 H19a 109.5 . . ?
H19c C19 H19b 109.5 . . ?

loop_
_geom_bond_atom_site_label_1
_geom_bond_atom_site_label_2
_geom_bond_distance
_geom_bond_site_symmetry_2
_geom_bond_publ_flag
I3 C11 2.098(3) . ?
F1 C12 1.348(3) . ?
F2 C13 1.340(3) . ?
C11 C12 1.378(4) . ?
C11 C13 1.385(4) 7_556 ?
C12 C13 1.379(4) . ?
I4 C14 2.101(3) . ?
F3 C15 1.349(3) . ?
F4 C16 1.344(3) . ?
C14 C15 1.378(4) . ?
C14 C16 1.381(4) 7_566 ?
C15 C16 1.383(4) . ?
N1 C1 1.518(4) . ?
N1 C8 1.499(5) . ?
N1 C9 1.494(5) . ?
N1 C10 1.499(4) . ?
C1 H1a 0.9900 . ?
C1 H1b 0.9900 . ?
C1 C2 1.507(4) . ?
C2 C3 1.394(4) . ?
C2 C7 1.394(4) . ?
C3 H3 0.9500 . ?
C3 C4 1.386(5) . ?
C4 H4 0.9500 . ?
C4 C5 1.389(5) . ?
C5 H5 0.9500 . ?
C5 C6 1.382(5) . ?
C6 H6 0.9500 . ?
C6 C7 1.388(5) . ?
C7 H7 0.9500 . ?
C8 H8a 0.9800 . ?
C8 H8b 0.9800 . ?
C8 H8c 0.9800 . ?
C9 H9a 0.9800 . ?
C9 H9b 0.9800 . ?
C9 H9c 0.9800 . ?
C10 H10a 0.9800 . ?
C10 H10b 0.9800 . ?
C10 H10c 0.9800 . ?
N17 C18 1.277(14) . ?
C18 C19 1.556(14) . ?
C19 H19a 0.9800 . ?
C19 H19b 0.9800 . ?
C19 H19c 0.9800 . ?

loop_
_geom_torsion_atom_site_label_1
_geom_torsion_atom_site_label_2
_geom_torsion_atom_site_label_3
_geom_torsion_atom_site_label_4
_geom_torsion
_geom_torsion_site_symmetry_1
_geom_torsion_site_symmetry_2
_geom_torsion_site_symmetry_3
_geom_torsion_site_symmetry_4
_geom_torsion_publ_flag
I3 C11 C12 F1 1.8(2) . . . . ?
I3 C11 C12 C13 -178.6(2) . . . . ?
I3 C11 C13 F2 -0.7(2) . . 7_556 7_556 ?
I3 C11 C13 C12 178.6(2) . . 7_556 7_556 ?
F1 C12 C11 C13 -179.8(3) . . . 7_556 ?
F1 C12 C13 F2 0.6(3) . . . . ?
F1 C12 C13 C11 179.9(2) . . . 7_556 ?
F2 C13 C11 C12 179.0(3) . . 7_556 7_556 ?
F2 C13 C12 C11 -179.0(2) . . . . ?
C11 C12 C13 C11 0.3(3) . . . 7_556 ?
C11 C13 C12 C11 0.3(3) 7_556 . . . ?
I4 C14 C15 F3 -1.8(2) . . . . ?
I4 C14 C15 C16 178.2(2) . . . . ?
I4 C14 C16 F4 1.0(3) . . 7_566 7_566 ?
I4 C14 C16 C15 -178.2(2) . . 7_566 7_566 ?
F3 C15 C14 C16 179.3(3) . . . 7_566 ?
F3 C15 C16 F4 -0.1(3) . . . . ?
F3 C15 C16 C14 -179.3(2) . . . 7_566 ?
F4 C16 C14 C15 -179.9(3) . . 7_566 7_566 ?
F4 C16 C15 C14 179.9(3) . . . . ?
C14 C15 C16 C14 0.7(3) . . . 7_566 ?
C14 C16 C15 C14 0.7(3) 7_566 . . . ?
N1 C1 C2 C3 100.9(3) . . . . ?
N1 C1 C2 C7 -84.8(3) . . . . ?
C1 C2 C3 C4 173.7(3) . . . . ?
C1 C2 C7 C6 -174.9(3) . . . . ?
C2 C3 C4 C5 1.0(4) . . . . ?
C2 C7 C6 C5 1.5(4) . . . . ?
C3 C4 C5 C6 -0.0(4) . . . . ?
C4 C5 C6 C7 -1.2(4) . . . . ?

loop_
_restr_distance_atom_site_label_1
_restr_distance_atom_site_label_2
_restr_distance_site_symmetry_2
_restr_distance_target
_restr_distance_target_weight_param
_restr_distance_diff
N17 C18 1 1.1500 0.0200 -0.1267
C18 C19 1 1.5000 0.0200 -0.0557

loop_
_restr_U_iso_atom_site_label
_restr_U_iso_weight_param
N17 0.0040
C18 0.0020
C19 0.0020
